data_7204064
loop_
_publ_author_name
'Wang, Kaixue'
'Yu, Jihong'
'Miao, Peng'
'Song, Yu'
'Li, Jiyang'
'Shi, Zhan'
'Xu, Ruren'

_publ_section_title
;
 A new layered aluminophosphate [C4H12N2][Al2P2O8(OH)2] templated by
 piperazine
;
_journal_issue 7
_journal_name_full 'Journal of Materials Chemistry'
_journal_page_first 1898
_journal_paper_doi 10.1039/b010206g
_journal_volume 11
_journal_year 2001
_chemical_formula_sum 'C2 H7 Al N O5 P'
_chemical_formula_weight 183.04
_space_group_IT_number 14
_symmetry_cell_setting monoclinic
_symmetry_space_group_name_Hall '-P 2ybc'
_symmetry_space_group_name_H-M 'P 1 21/c 1'
_atom_sites_solution_hydrogens geom
_atom_sites_solution_primary direct
_atom_sites_solution_secondary difmap
_audit_creation_method SHELXL-97
_cell_angle_alpha 90.00
_cell_angle_beta 93.820(5)
_cell_angle_gamma 90.00
_cell_formula_units_Z 4
_cell_length_a 8.8835(19)
_cell_length_b 6.8743(15)
_cell_length_c 9.5526(17)
_cell_measurement_temperature 293(2)
_cell_volume 582.1(2)
_computing_cell_refinement 'Bruker SMART'
_computing_data_collection 'Bruker SMART'
_computing_data_reduction 'Bruker SAINT'
_computing_molecular_graphics SHELXP-97
_computing_publication_material SHELXTL
_computing_structure_refinement 'SHELXL-97 (Sheldrick, 1997)'
_computing_structure_solution 'SHELXS-97 (Sheldrick, 1990)'
_diffrn_ambient_temperature 293(2)
_diffrn_measured_fraction_theta_full 0.831
_diffrn_measured_fraction_theta_max 0.831
_diffrn_radiation_monochromator graphite
_diffrn_radiation_source 'fine-focus sealed tube'
_diffrn_radiation_type MoK\a
_diffrn_radiation_wavelength 0.71073
_diffrn_reflns_av_R_equivalents 0.0302
_diffrn_reflns_av_sigmaI/netI 0.0387
_diffrn_reflns_limit_h_max 9
_diffrn_reflns_limit_h_min -9
_diffrn_reflns_limit_k_max 0
_diffrn_reflns_limit_k_min -7
_diffrn_reflns_limit_l_max 9
_diffrn_reflns_limit_l_min -8
_diffrn_reflns_number 1310
_diffrn_reflns_theta_full 23.23
_diffrn_reflns_theta_max 23.23
_diffrn_reflns_theta_min 2.30
_exptl_absorpt_coefficient_mu 0.583
_exptl_crystal_density_diffrn 2.089
_exptl_crystal_density_method 'not measured'
_exptl_crystal_F_000 376
_exptl_crystal_size_max 0.320
_exptl_crystal_size_mid 0.080
_exptl_crystal_size_min 0.080
_refine_diff_density_max 0.322
_refine_diff_density_min -0.270
_refine_diff_density_rms 0.065
_refine_ls_extinction_method none
_refine_ls_goodness_of_fit_ref 1.096
_refine_ls_hydrogen_treatment mixed
_refine_ls_matrix_type full
_refine_ls_number_parameters 119
_refine_ls_number_reflns 692
_refine_ls_number_restraints 1
_refine_ls_restrained_S_all 1.098
_refine_ls_R_factor_all 0.0384
_refine_ls_R_factor_gt 0.0277
_refine_ls_shift/su_max 0.000
_refine_ls_shift/su_mean 0.000
_refine_ls_structure_factor_coef Fsqd
_refine_ls_weighting_details 'calc w=1/[\s^2^(Fo^2^)+(0.0370P)^2^+0.0000P] where P=(Fo^2^+2Fc^2^)/3'
_refine_ls_weighting_scheme calc
_refine_ls_wR_factor_gt 0.0689
_refine_ls_wR_factor_ref 0.0729
_reflns_number_gt 568
_reflns_number_total 692
_reflns_threshold_expression >2sigma(I)
_cod_data_source_file b010206g.txt
_cod_data_source_block CJ9
_cod_original_sg_symbol_H-M P2(1)/c
_cod_database_code 7204064

loop_
_symmetry_equiv_pos_as_xyz
'x, y, z'
'-x, y+1/2, -z+1/2'
'-x, -y, -z'
'x, -y-1/2, z-1/2'

loop_
_atom_site_label
_atom_site_type_symbol
_atom_site_fract_x
_atom_site_fract_y
_atom_site_fract_z
_atom_site_U_iso_or_equiv
_atom_site_adp_type
_atom_site_occupancy
_atom_site_symmetry_multiplicity
_atom_site_calc_flag
_atom_site_refinement_flags
_atom_site_disorder_assembly
_atom_site_disorder_group
P1 P 0.79719(10) -0.39663(12) 0.93101(11) 0.0156(3) Uani 1 1 d . . .
Al1 Al 0.96428(11) -0.13980(14) 0.71953(12) 0.0156(4) Uani 1 1 d . . .
O1 O 0.8797(3) -0.2160(3) 0.8796(3) 0.0208(7) Uani 1 1 d . . .
O2 O 0.6317(3) -0.3899(3) 0.8815(3) 0.0218(7) Uani 1 1 d . . .
O3 O 0.8104(3) -0.3961(3) 1.0920(3) 0.0178(7) Uani 1 1 d . . .
O4 O 0.8697(3) -0.5813(3) 0.8763(3) 0.0204(7) Uani 1 1 d . . .
O5 O 1.0155(3) -0.3992(3) 0.6913(4) 0.0221(8) Uani 1 1 d . . .
N1 N 0.5154(4) -0.5468(5) 0.6451(4) 0.0212(9) Uani 1 1 d D . .
C1 C 0.4242(5) -0.3763(6) 0.5939(5) 0.0258(11) Uani 1 1 d . . .
C2 C 0.6393(4) -0.5915(6) 0.5542(4) 0.0245(11) Uani 1 1 d . . .
H1 H 0.460(5) -0.656(6) 0.650(4) 0.034(12) Uiso 1 1 d . . .
H2 H 0.541(4) -0.525(6) 0.730(3) 0.024(13) Uiso 1 1 d D . .
H3 H 0.343(5) -0.359(5) 0.650(4) 0.029(12) Uiso 1 1 d . . .
H4 H 0.495(4) -0.260(6) 0.593(4) 0.029(10) Uiso 1 1 d . . .
H5 H 0.709(4) -0.477(5) 0.553(3) 0.018(9) Uiso 1 1 d . . .
H6 H 0.686(4) -0.716(5) 0.587(3) 0.016(9) Uiso 1 1 d . . .
H7 H 1.046(5) -0.399(6) 0.612(5) 0.039(18) Uiso 1 1 d . . .

loop_
_atom_site_aniso_label
_atom_site_aniso_U_11
_atom_site_aniso_U_22
_atom_site_aniso_U_33
_atom_site_aniso_U_23
_atom_site_aniso_U_13
_atom_site_aniso_U_12
P1 0.0151(5) 0.0131(5) 0.0184(8) -0.0001(4) -0.0007(5) 0.0005(4)
Al1 0.0157(6) 0.0122(6) 0.0183(9) 0.0000(5) -0.0025(5) -0.0001(4)
O1 0.0282(15) 0.0161(13) 0.0187(19) -0.0010(11) 0.0058(13) -0.0012(10)
O2 0.0162(13) 0.0234(15) 0.0249(19) -0.0044(11) -0.0059(12) 0.0034(10)
O3 0.0180(14) 0.0217(14) 0.013(2) 0.0005(10) -0.0011(12) -0.0022(10)
O4 0.0190(14) 0.0158(13) 0.0268(19) 0.0000(11) 0.0043(12) -0.0012(10)
O5 0.0320(17) 0.0166(15) 0.019(2) 0.0035(12) 0.0079(15) 0.0051(11)
N1 0.027(2) 0.0222(18) 0.014(3) 0.0002(16) -0.0054(18) -0.0037(15)
C1 0.026(2) 0.022(2) 0.030(4) -0.0034(18) 0.001(2) 0.0024(18)
C2 0.027(2) 0.024(2) 0.022(3) -0.0003(18) -0.001(2) 0.0006(18)

loop_
_atom_type_symbol
_atom_type_description
_atom_type_scat_dispersion_real
_atom_type_scat_dispersion_imag
_atom_type_scat_source
C C 0.0033 0.0016 'International Tables Vol C Tables 4.2.6.8 and 6.1.1.4'
H H 0.0000 0.0000 'International Tables Vol C Tables 4.2.6.8 and 6.1.1.4'
N N 0.0061 0.0033 'International Tables Vol C Tables 4.2.6.8 and 6.1.1.4'
O O 0.0106 0.0060 'International Tables Vol C Tables 4.2.6.8 and 6.1.1.4'
Al Al 0.0645 0.0514 'International Tables Vol C Tables 4.2.6.8 and 6.1.1.4'
P P 0.1023 0.0942 'International Tables Vol C Tables 4.2.6.8 and 6.1.1.4'

loop_
_geom_angle_atom_site_label_1
_geom_angle_atom_site_label_2
_geom_angle_atom_site_label_3
_geom_angle
_geom_angle_site_symmetry_1
_geom_angle_site_symmetry_3
_geom_angle_publ_flag
O2 P1 O4 109.90(13) . . ?
O2 P1 O3 108.68(15) . . ?
O4 P1 O3 109.79(14) . . ?
O2 P1 O1 110.41(14) . . ?
O4 P1 O1 109.87(15) . . ?
O3 P1 O1 108.15(13) . . ?
O3 Al1 O1 105.77(12) 4 . ?
O3 Al1 O4 103.54(13) 4 2_756 ?
O1 Al1 O4 150.69(12) . 2_756 ?
O3 Al1 O5 103.59(12) 4 2_756 ?
O1 Al1 O5 84.51(14) . 2_756 ?
O4 Al1 O5 88.69(13) 2_756 2_756 ?
O3 Al1 O5 102.51(12) 4 . ?
O1 Al1 O5 87.98(14) . . ?
O4 Al1 O5 85.72(13) 2_756 . ?
O5 Al1 O5 153.89(7) 2_756 . ?
P1 O1 Al1 136.91(16) . . ?
P1 O3 Al1 133.42(16) . 4_556 ?
P1 O4 Al1 136.38(15) . 2_746 ?
Al1 O5 Al1 143.1(2) 2_746 . ?
Al1 O5 H7 113(3) 2_746 . ?
Al1 O5 H7 103(3) . . ?
C2 N1 C1 112.4(3) . . ?
C2 N1 H1 106(3) . . ?
C1 N1 H1 113(3) . . ?
C2 N1 H2 116(3) . . ?
C1 N1 H2 106(3) . . ?
H1 N1 H2 102(4) . . ?
N1 C1 C2 110.8(3) . 3_646 ?
N1 C1 H3 109(2) . . ?
C2 C1 H3 108(3) 3_646 . ?
N1 C1 H4 107(2) . . ?
C2 C1 H4 108(2) 3_646 . ?
H3 C1 H4 114(3) . . ?
N1 C2 C1 109.6(3) . 3_646 ?
N1 C2 H5 109(2) . . ?
C1 C2 H5 107(2) 3_646 . ?
N1 C2 H6 107.9(19) . . ?
C1 C2 H6 107.0(19) 3_646 . ?
H5 C2 H6 116(3) . . ?

loop_
_geom_bond_atom_site_label_1
_geom_bond_atom_site_label_2
_geom_bond_distance
_geom_bond_site_symmetry_2
_geom_bond_publ_flag
P1 O2 1.514(3) . ?
P1 O4 1.531(2) . ?
P1 O3 1.535(3) . ?
P1 O1 1.539(3) . ?
Al1 O3 1.787(2) 4 ?
Al1 O1 1.825(3) . ?
Al1 O4 1.831(3) 2_756 ?
Al1 O5 1.863(3) 2_756 ?
Al1 O5 1.864(2) . ?
O3 Al1 1.787(2) 4_556 ?
O4 Al1 1.831(3) 2_746 ?
O5 Al1 1.863(3) 2_746 ?
O5 H7 0.82(5) . ?
N1 C2 1.479(5) . ?
N1 C1 1.489(5) . ?
N1 H1 0.90(4) . ?
N1 H2 0.84(3) . ?
C1 C2 1.504(6) 3_646 ?
C1 H3 0.94(4) . ?
C1 H4 1.02(4) . ?
C2 C1 1.504(6) 3_646 ?
C2 H5 1.00(4) . ?
C2 H6 0.99(3) . ?

loop_
_geom_hbond_atom_site_label_D
_geom_hbond_atom_site_label_H
_geom_hbond_atom_site_label_A
_geom_hbond_distance_DH
_geom_hbond_distance_HA
_geom_hbond_distance_DA
_geom_hbond_angle_DHA
_geom_hbond_site_symmetry_A
N1 H1 O2 0.90(4) 1.82(4) 2.700(4) 166(4) 2_646
N1 H2 O2 0.84(3) 1.86(3) 2.650(4) 156(4) .
